data_4023543
loop_
_publ_author_name
'Chatthai Kaewtong'
'Nongnuj Muangsin'
'Narongsak Chaichit'
'Buncha Pulpoka'

_publ_contact_author 'Pulpoka, Buncha'
_publ_contact_author_email Buncha.P@chula.ac.th
_publ_section_title
;
 Conformation-Selective Synthesis and Binding Properties of
 N-Benzylhexahomotriaza-p-chlorocalix[3]trinaphthylamide
;
_journal_name_full 'Journal of Organic Chemistry'
_journal_page_first 5574
_journal_page_last 5577
_journal_paper_doi 10.1021/jo800461r
_journal_volume 73
_journal_year 2008
_chemical_formula_sum 'C57 H60 Cl3 N3 O6'
_chemical_formula_weight 989.43
_chemical_name_systematic
;
 ?
;
_space_group_IT_number 2
_symmetry_cell_setting triclinic
_symmetry_space_group_name_Hall '-P 1'
_symmetry_space_group_name_H-M 'P -1'
_atom_sites_solution_hydrogens geom
_atom_sites_solution_primary direct
_atom_sites_solution_secondary difmap
_audit_creation_date 2008-01-07T11:00:49-00:00
_audit_creation_method 'WinGX routine CIF_UPDATE'
_cell_angle_alpha 93.6220(10)
_cell_angle_beta 96.2840(10)
_cell_angle_gamma 92.6350(10)
_cell_formula_units_Z 4
_cell_length_a 13.3761(6)
_cell_length_b 14.4152(7)
_cell_length_c 28.8382(14)
_cell_measurement_temperature 293(2)
_cell_volume 5508.3(5)
_computing_structure_refinement 'SHELXL-97 (Sheldrick, 1997)'
_diffrn_ambient_temperature 293(2)
_diffrn_measured_fraction_theta_full 0.854
_diffrn_measured_fraction_theta_max 0.854
_diffrn_radiation_monochromator graphite
_diffrn_radiation_type MoK\a
_diffrn_radiation_wavelength 0.71073
_diffrn_reflns_av_R_equivalents 0.0212
_diffrn_reflns_av_unetI/netI 0.0542
_diffrn_reflns_limit_h_max 14
_diffrn_reflns_limit_h_min -19
_diffrn_reflns_limit_k_max 20
_diffrn_reflns_limit_k_min -19
_diffrn_reflns_limit_l_max 30
_diffrn_reflns_limit_l_min -40
_diffrn_reflns_number 39405
_diffrn_reflns_theta_full 30.55
_diffrn_reflns_theta_max 30.55
_diffrn_reflns_theta_min 1.42
_exptl_absorpt_coefficient_mu 0.216
_exptl_absorpt_correction_type none
_exptl_crystal_density_diffrn 1.193
_exptl_crystal_density_method 'not measured'
_exptl_crystal_F_000 2088
_refine_diff_density_max 0.797
_refine_diff_density_min -0.388
_refine_diff_density_rms 0.055
_refine_ls_extinction_method none
_refine_ls_goodness_of_fit_ref 1.106
_refine_ls_hydrogen_treatment mixed
_refine_ls_matrix_type full
_refine_ls_number_parameters 1267
_refine_ls_number_reflns 28866
_refine_ls_number_restraints 0
_refine_ls_restrained_S_all 1.106
_refine_ls_R_factor_all 0.1617
_refine_ls_R_factor_gt 0.0981
_refine_ls_shift/su_max 0.179
_refine_ls_shift/su_mean 0.008
_refine_ls_structure_factor_coef Fsqd
_refine_ls_weighting_details 'calc w=1/[\s^2^(Fo^2^)+(0.0777P)^2^+5.2421P] where P=(Fo^2^+2Fc^2^)/3'
_refine_ls_weighting_scheme calc
_refine_ls_wR_factor_gt 0.2165
_refine_ls_wR_factor_ref 0.2606
_reflns_number_gt 16512
_reflns_number_total 28866
_reflns_threshold_expression >2sigma(I)
_cod_data_source_file jo800461r-File003.cif
_cod_data_source_block ck100ms
_cod_database_code 4023543

loop_
_symmetry_equiv_pos_as_xyz
'x, y, z'
'-x, -y, -z'

loop_
_atom_site_label
_atom_site_type_symbol
_atom_site_fract_x
_atom_site_fract_y
_atom_site_fract_z
_atom_site_U_iso_or_equiv
_atom_site_adp_type
_atom_site_occupancy
_atom_site_symmetry_multiplicity
_atom_site_calc_flag
_atom_site_refinement_flags
_atom_site_disorder_assembly
_atom_site_disorder_group
Cl1 Cl 0.61988(8) 0.11504(9) 0.42653(5) 0.0909(4) Uani 1 1 d . . .
Cl2 Cl 0.43977(8) 0.46509(11) 0.43205(5) 0.1012(5) Uani 1 1 d . . .
Cl3 Cl -0.63344(8) -0.32967(10) 0.08133(5) 0.0895(4) Uani 1 1 d . . .
Cl4 Cl 0.38779(10) 0.45206(10) 0.29782(5) 0.0981(4) Uani 1 1 d . . .
Cl5 Cl -0.43077(9) -0.03752(11) 0.08285(6) 0.1083(5) Uani 1 1 d . . .
Cl6 Cl -0.33742(13) -0.02506(11) 0.22911(7) 0.1227(6) Uani 1 1 d . . .
O3 O -0.06001(16) -0.15470(16) 0.01079(9) 0.0543(6) Uani 1 1 d . . .
O5 O 0.04809(17) 0.33908(16) 0.48560(8) 0.0527(5) Uani 1 1 d . . .
O4 O 0.00654(18) 0.29749(17) 0.35072(8) 0.0575(6) Uani 1 1 d . . .
O2 O -0.24006(18) -0.46118(18) 0.04372(10) 0.0638(7) Uani 1 1 d . . .
O1 O -0.00838(18) -0.18374(17) 0.13702(9) 0.0605(6) Uani 1 1 d . . .
N2 N -0.2462(2) -0.35917(19) 0.16715(10) 0.0495(6) Uiso 1 1 d . . .
N4 N 0.2352(2) 0.1174(2) 0.32540(10) 0.0536(7) Uiso 1 1 d . . .
C001 C -0.2370(2) -0.1837(2) 0.01583(12) 0.0489(7) Uani 1 1 d . . .
N3 N -0.3369(2) -0.3006(2) -0.04105(10) 0.0545(7) Uiso 1 1 d . . .
O6 O 0.18940(18) 0.04603(17) 0.44219(9) 0.0612(6) Uani 1 1 d . . .
C002 C -0.3983(2) -0.4013(2) 0.01580(12) 0.0518(8) Uani 1 1 d . . .
C003 C 0.1454(3) 0.4417(2) 0.44406(11) 0.0496(7) Uani 1 1 d . . .
C004 C 0.0974(3) 0.3348(2) 0.33890(11) 0.0496(7) Uani 1 1 d . . .
C005 C -0.1473(2) -0.1312(2) 0.03011(12) 0.0465(7) Uani 1 1 d . . .
C006 C 0.3576(3) 0.0875(2) 0.47930(13) 0.0560(8) Uani 1 1 d . . .
N5 N 0.3099(2) 0.2043(2) 0.53737(10) 0.0556(7) Uiso 1 1 d . . .
C007 C 0.1411(2) 0.3649(2) 0.47076(11) 0.0480(7) Uani 1 1 d . . .
C008 C -0.1427(2) -0.0514(2) 0.06040(12) 0.0513(8) Uani 1 1 d . . .
N1 N -0.0375(2) 0.0669(2) 0.11520(10) 0.0552(7) Uiso 1 1 d . . .
C009 C 0.2392(3) 0.4722(3) 0.43278(12) 0.0571(9) Uani 1 1 d . . .
H009 H 0.2452 0.5242 0.4156 0.068 Uiso 1 1 calc R . .
N6 N 0.0560(2) 0.5508(2) 0.39024(10) 0.0522(7) Uiso 1 1 d . . .
C010 C 0.3251(3) 0.0540(2) 0.39463(13) 0.0527(8) Uani 1 1 d . . .
C011 C -0.3342(2) -0.4314(2) 0.05255(13) 0.0517(8) Uani 1 1 d . . .
O18 O 0.0058(2) -0.0051(2) 0.40882(12) 0.0832(9) Uani 1 1 d . . .
C012 C -0.2569(3) -0.4108(2) 0.24703(13) 0.0546(8) Uani 1 1 d . . .
C013 C -0.2828(3) -0.4455(2) 0.13942(13) 0.0544(8) Uani 1 1 d . . .
H01A H -0.3146 -0.4875 0.1591 0.065 Uiso 1 1 calc R . .
H01B H -0.2263 -0.476 0.1279 0.065 Uiso 1 1 calc R . .
C014 C 0.2543(3) 0.0329(2) 0.35043(13) 0.0559(8) Uani 1 1 d . . .
H01C H 0.2831 -0.0125 0.3302 0.067 Uiso 1 1 calc R . .
H01D H 0.191 0.0059 0.3582 0.067 Uiso 1 1 calc R . .
C015 C 0.2923(3) 0.0605(2) 0.43904(13) 0.0541(8) Uani 1 1 d . . .
C016 C 0.2258(3) 0.3179(2) 0.48563(12) 0.0515(8) Uani 1 1 d . . .
C017 C 0.0514(3) 0.4934(3) 0.43070(13) 0.0570(9) Uani 1 1 d . . .
H01E H -0.0052 0.4483 0.4238 0.068 Uiso 1 1 calc R . .
H01F H 0.0384 0.5334 0.4575 0.068 Uiso 1 1 calc R . .
C018 C -0.1715(3) -0.2010(2) 0.16208(12) 0.0537(8) Uani 1 1 d . . .
C019 C -0.0148(3) 0.6257(3) 0.39407(13) 0.0598(9) Uani 1 1 d . . .
H01G H -0.002 0.6571 0.4251 0.072 Uiso 1 1 calc R . .
H01H H -0.083 0.598 0.3907 0.072 Uiso 1 1 calc R . .
C020 C -0.1838(3) -0.3000(2) 0.14096(13) 0.0561(8) Uani 1 1 d . . .
H02A H -0.2145 -0.3003 0.1089 0.067 Uiso 1 1 calc R . .
H02B H -0.118 -0.3254 0.1406 0.067 Uiso 1 1 calc R . .
C021 C -0.2314(3) -0.0232(3) 0.07630(13) 0.0572(9) Uani 1 1 d . . .
H021 H -0.231 0.0302 0.0962 0.069 Uiso 1 1 calc R . .
C022 C -0.3573(2) -0.4255(2) 0.09878(13) 0.0504(8) Uani 1 1 d . . .
C023 C -0.3201(3) -0.0746(3) 0.06253(14) 0.0607(9) Uani 1 1 d . . .
C024 C 0.3231(3) 0.4254(3) 0.44704(13) 0.0612(9) Uani 1 1 d . . .
C025 C -0.4504(3) -0.3942(2) 0.10697(14) 0.0557(8) Uani 1 1 d . . .
H025 H -0.469 -0.3913 0.1372 0.067 Uiso 1 1 calc R . .
C026 C 0.1774(3) 0.2774(2) 0.33632(12) 0.0535(8) Uani 1 1 d . . .
C027 C -0.0861(3) -0.1437(2) 0.15814(13) 0.0537(8) Uani 1 1 d . . .
C028 C 0.0279(3) 0.4958(2) 0.34517(13) 0.0587(9) Uani 1 1 d . . .
H02C H 0.0173 0.5378 0.3203 0.07 Uiso 1 1 calc R . .
H02D H -0.0349 0.4602 0.3465 0.07 Uiso 1 1 calc R . .
C029 C 0.0276(3) 0.2249(2) 0.14773(13) 0.0573(9) Uani 1 1 d . . .
C030 C 0.3182(3) 0.3487(3) 0.47321(13) 0.0609(9) Uani 1 1 d . . .
H030 H 0.3761 0.3182 0.4824 0.073 Uiso 1 1 calc R . .
C031 C -0.5156(2) -0.3673(3) 0.07072(14) 0.0585(9) Uani 1 1 d . . .
C032 C -0.2378(3) -0.2716(3) -0.01562(14) 0.0581(9) Uani 1 1 d . . .
H03A H -0.1902 -0.2623 -0.0382 0.07 Uiso 1 1 calc R . .
H03B H -0.2149 -0.3216 0.0032 0.07 Uiso 1 1 calc R . .
C033 C 0.1081(3) 0.4303(2) 0.33410(12) 0.0533(8) Uani 1 1 d . . .
C034 C -0.0436(3) 0.0047(3) 0.07269(14) 0.0602(9) Uani 1 1 d . . .
H03C H 0.0101 -0.0381 0.0763 0.072 Uiso 1 1 calc R . .
H03D H -0.0318 0.0417 0.0467 0.072 Uiso 1 1 calc R . .
C035 C 0.4266(3) 0.0721(2) 0.39130(14) 0.0610(9) Uani 1 1 d . . .
H035 H 0.4504 0.0684 0.3622 0.073 Uiso 1 1 calc R . .
C036 C 0.2661(3) 0.0612(3) 0.24565(12) 0.0579(9) Uani 1 1 d . . .
C037 C -0.4902(2) -0.3699(2) 0.02564(13) 0.0564(9) Uani 1 1 d . . .
H037 H -0.5351 -0.3504 0.0017 0.068 Uiso 1 1 calc R . .
C038 C -0.0016(3) 0.0193(3) 0.15742(15) 0.0681(11) Uani 1 1 d . . .
H03E H 0.0174 0.0654 0.1832 0.082 Uiso 1 1 calc R . .
H03F H 0.0577 -0.0139 0.1516 0.082 Uiso 1 1 calc R . .
C039 C -0.0033(3) 0.2593(3) 0.46053(13) 0.0564(8) Uani 1 1 d . . .
H03G H 0.0277 0.2037 0.4711 0.068 Uiso 1 1 calc R . .
H03H H 0.0037 0.262 0.4275 0.068 Uiso 1 1 calc R . .
C040 C 0.4587(3) 0.1045(3) 0.47431(15) 0.0625(10) Uani 1 1 d . . .
H040 H 0.5041 0.1222 0.5005 0.075 Uiso 1 1 calc R . .
C041 C -0.3691(3) -0.3965(2) -0.03308(13) 0.0571(9) Uani 1 1 d . . .
H04A H -0.3147 -0.4373 -0.0374 0.068 Uiso 1 1 calc R . .
H04B H -0.4261 -0.4174 -0.0556 0.068 Uiso 1 1 calc R . .
C042 C -0.3241(3) -0.1531(3) 0.03281(14) 0.0596(9) Uani 1 1 d . . .
H042 H -0.3853 -0.1861 0.024 0.072 Uiso 1 1 calc R . .
O12 O 0.1356(2) -0.1371(2) 0.02296(16) 0.1035(12) Uani 1 1 d . . .
C043 C -0.0079(3) 0.6965(2) 0.35845(13) 0.0554(8) Uani 1 1 d . . .
C044 C 0.1695(3) 0.1777(2) 0.34997(14) 0.0617(9) Uani 1 1 d . . .
H04C H 0.1876 0.1766 0.3834 0.074 Uiso 1 1 calc R . .
H04D H 0.1003 0.1536 0.3429 0.074 Uiso 1 1 calc R . .
C045 C 0.1984(3) 0.4653(3) 0.32107(13) 0.0610(9) Uani 1 1 d . . .
H045 H 0.2066 0.5281 0.316 0.073 Uiso 1 1 calc R . .
C046 C 0.2760(3) 0.4078(3) 0.31560(14) 0.0628(9) Uani 1 1 d . . .
C047 C 0.3234(3) 0.1049(3) 0.52733(13) 0.0591(9) Uani 1 1 d . . .
H04E H 0.2602 0.0699 0.5288 0.071 Uiso 1 1 calc R . .
H04F H 0.373 0.0835 0.5508 0.071 Uiso 1 1 calc R . .
C048 C 0.2673(3) 0.3149(3) 0.32433(14) 0.0618(9) Uani 1 1 d . . .
H048 H 0.3218 0.2776 0.3222 0.074 Uiso 1 1 calc R . .
C049 C -0.3389(3) -0.2858(3) -0.09092(14) 0.0722(11) Uani 1 1 d . . .
H04G H -0.2972 -0.3305 -0.1049 0.087 Uiso 1 1 calc R . .
H04H H -0.3095 -0.2241 -0.0942 0.087 Uiso 1 1 calc R . .
C050 C 0.4921(3) 0.0953(3) 0.43072(16) 0.0620(10) Uani 1 1 d . . .
O15 O -0.1627(2) 0.1819(2) 0.45524(14) 0.1014(11) Uani 1 1 d . . .
C051 C 0.4194(3) 0.2178(3) 0.61302(14) 0.0691(11) Uani 1 1 d . . .
C052 C -0.0625(3) 0.2639(3) 0.15493(16) 0.0748(11) Uani 1 1 d . . .
H052 H -0.1222 0.2374 0.139 0.09 Uiso 1 1 calc R . .
C053 C -0.2332(3) -0.5595(3) 0.04044(16) 0.0700(11) Uani 1 1 d . . .
H05A H -0.2564 -0.5834 0.0087 0.084 Uiso 1 1 calc R . .
H05B H -0.2774 -0.5868 0.061 0.084 Uiso 1 1 calc R . .
C054 C 0.1902(3) 0.0933(3) 0.27698(13) 0.0607(9) Uani 1 1 d . . .
H05A H 0.1591 0.1474 0.2646 0.073 Uiso 1 1 calc R . .
H05B H 0.1379 0.0445 0.277 0.073 Uiso 1 1 calc R . .
C055 C -0.2492(3) -0.1619(3) 0.18305(15) 0.0650(10) Uani 1 1 d . . .
H055 H -0.3076 -0.198 0.1856 0.078 Uiso 1 1 calc R . .
C056 C -0.0103(3) -0.2317(3) 0.02954(15) 0.0605(9) Uani 1 1 d . . .
H05C H -0.0213 -0.2849 0.0069 0.073 Uiso 1 1 calc R . .
H05D H -0.0397 -0.2481 0.0574 0.073 Uiso 1 1 calc R . .
C057 C -0.0818(3) -0.0485(3) 0.17070(14) 0.0609(9) Uani 1 1 d . . .
C058 C -0.4420(3) -0.2946(3) -0.11737(15) 0.0700(11) Uani 1 1 d . . .
C059 C -0.1902(3) -0.3816(3) 0.21114(13) 0.0579(9) Uani 1 1 d . . .
H05C H -0.1481 -0.3275 0.224 0.07 Uiso 1 1 calc R . .
H05D H -0.1463 -0.4314 0.2047 0.07 Uiso 1 1 calc R . .
C060 C 0.1002(3) -0.2116(3) 0.04161(18) 0.0772(12) Uani 1 1 d . . .
C061 C 0.2149(3) 0.2330(3) 0.51337(14) 0.0608(9) Uani 1 1 d . . .
H06A H 0.169 0.2459 0.5365 0.073 Uiso 1 1 calc R . .
H06B H 0.1849 0.1816 0.4924 0.073 Uiso 1 1 calc R . .
C062 C -0.3441(3) -0.3673(3) 0.25421(16) 0.0712(11) Uani 1 1 d . . .
H062 H -0.3663 -0.3225 0.2342 0.085 Uiso 1 1 calc R . .
O8 O 0.2007(3) -0.2767(2) 0.20229(16) 0.1150(14) Uani 1 1 d . . .
O10 O -0.0667(3) -0.5202(3) 0.06900(16) 0.1141(13) Uani 1 1 d . . .
C063 C 0.1139(3) 0.2649(3) 0.17307(15) 0.0718(11) Uani 1 1 d . . .
H063 H 0.1755 0.2393 0.1696 0.086 Uiso 1 1 calc R . .
O11 O 0.1507(2) -0.2614(3) 0.06494(16) 0.1164(14) Uani 1 1 d . . .
C064 C -0.0943(3) 0.7269(3) 0.33471(14) 0.0681(10) Uani 1 1 d . . .
H064 H -0.1567 0.7009 0.3399 0.082 Uiso 1 1 calc R . .
C065 C 0.0319(3) 0.1474(3) 0.11079(15) 0.0652(10) Uani 1 1 d . . .
H06C H 0.0159 0.1712 0.0803 0.078 Uiso 1 1 calc R . .
H06D H 0.1001 0.1267 0.1125 0.078 Uiso 1 1 calc R . .
C066 C 0.0839(4) 0.7356(3) 0.34924(18) 0.0800(12) Uani 1 1 d . . .
H066 H 0.1434 0.7164 0.3646 0.096 Uiso 1 1 calc R . .
C067 C -0.1595(3) -0.0128(3) 0.19345(15) 0.0729(11) Uani 1 1 d . . .
H067 H -0.1564 0.0497 0.2041 0.087 Uiso 1 1 calc R . .
O16 O -0.1441(2) 0.3299(3) 0.48345(19) 0.145(2) Uani 1 1 d . . .
C068 C -0.2411(3) -0.0704(3) 0.20011(16) 0.0728(11) Uani 1 1 d . . .
C069 C 0.0850(3) -0.1852(3) 0.16603(17) 0.0724(11) Uani 1 1 d . . .
H06E H 0.0843 -0.1414 0.1929 0.087 Uiso 1 1 calc R . .
H06F H 0.1392 -0.1648 0.1486 0.087 Uiso 1 1 calc R . .
C070 C -0.1118(3) 0.2529(3) 0.46696(16) 0.0717(11) Uani 1 1 d . . .
C071 C -0.0692(3) 0.2752(3) 0.31227(15) 0.0750(12) Uani 1 1 d . . .
H07A H -0.0586 0.2146 0.2975 0.09 Uiso 1 1 calc R . .
H07B H -0.0653 0.321 0.2892 0.09 Uiso 1 1 calc R . .
C072 C 0.2728(3) -0.0321(3) 0.23226(14) 0.0690(10) Uani 1 1 d . . .
H072 H 0.2301 -0.0761 0.2434 0.083 Uiso 1 1 calc R . .
C073 C -0.2270(3) -0.4777(3) 0.27690(16) 0.0748(12) Uani 1 1 d . . .
H073 H -0.1697 -0.5097 0.2724 0.09 Uiso 1 1 calc R . .
C074 C 0.3168(3) 0.2295(3) 0.58730(14) 0.0667(10) Uani 1 1 d . . .
H07A H 0.2674 0.1914 0.6008 0.08 Uiso 1 1 calc R . .
H07B H 0.3 0.294 0.5919 0.08 Uiso 1 1 calc R . .
C075 C 0.0451(4) -0.0596(4) 0.43891(16) 0.0876(15) Uani 1 1 d . . .
C076 C 0.1105(4) 0.3426(4) 0.20362(16) 0.0882(15) Uani 1 1 d . . .
H076 H 0.1695 0.3684 0.2205 0.106 Uiso 1 1 calc R . .
O13 O -0.1838(3) 0.3026(5) 0.36738(18) 0.167(2) Uani 1 1 d . . .
O7 O 0.0496(3) -0.3444(3) 0.18023(18) 0.1234(16) Uani 1 1 d . . .
C077 C 0.1579(4) -0.0477(3) 0.44876(17) 0.0825(14) Uani 1 1 d . . .
H07C H 0.1788 -0.0622 0.4806 0.099 Uiso 1 1 calc R . .
H07D H 0.1889 -0.09 0.4278 0.099 Uiso 1 1 calc R . .
C078 C 0.1061(3) -0.2789(3) 0.18272(18) 0.0776(12) Uani 1 1 d . . .
C079 C -0.3675(4) -0.4533(4) 0.32021(18) 0.0875(14) Uani 1 1 d . . .
H079 H -0.4036 -0.4674 0.3449 0.105 Uiso 1 1 calc R . .
C080 C 0.0205(5) 0.3816(4) 0.20901(17) 0.0914(15) Uani 1 1 d . . .
H080 H 0.0184 0.4349 0.2287 0.11 Uiso 1 1 calc R . .
C081 C -0.1297(4) -0.5880(4) 0.05302(16) 0.0785(13) Uani 1 1 d . . .
C082 C 0.3310(4) 0.1249(4) 0.22913(17) 0.0856(13) Uani 1 1 d . . .
H082 H 0.3281 0.1879 0.2378 0.103 Uiso 1 1 calc R . .
C083 C 0.5019(4) 0.2665(4) 0.6019(2) 0.1025(17) Uani 1 1 d . . .
H083 H 0.496 0.3054 0.5774 0.123 Uiso 1 1 calc R . .
O9 O -0.1074(3) -0.6669(3) 0.04899(15) 0.1228(15) Uani 1 1 d . . .
C084 C -0.3994(4) -0.3883(4) 0.29037(17) 0.0824(13) Uani 1 1 d . . .
H084 H -0.4581 -0.3581 0.2943 0.099 Uiso 1 1 calc R . .
C085 C -0.2808(4) -0.4977(4) 0.31328(19) 0.0946(16) Uani 1 1 d . . .
H085 H -0.2584 -0.5419 0.3336 0.113 Uiso 1 1 calc R . .
C086 C -0.0896(5) 0.7954(3) 0.30326(16) 0.0878(15) Uani 1 1 d . . .
H086 H -0.1487 0.8157 0.288 0.105 Uiso 1 1 calc R . .
O14 O -0.2389(3) 0.2382(4) 0.29682(17) 0.1375(17) Uani 1 1 d . . .
C087 C -0.0651(4) 0.3418(4) 0.18542(19) 0.0905(14) Uani 1 1 d . . .
H087 H -0.1266 0.3669 0.1897 0.109 Uiso 1 1 calc R . .
C088 C 0.3408(4) -0.0607(4) 0.20308(18) 0.0953(15) Uani 1 1 d . . .
H088 H 0.3439 -0.1237 0.1946 0.114 Uiso 1 1 calc R . .
O17 O -0.0001(4) -0.1218(4) 0.45403(17) 0.174(3) Uani 1 1 d . . .
C089 C 0.0005(6) 0.8328(3) 0.29473(19) 0.0988(17) Uani 1 1 d . . .
H089 H 0.0034 0.8787 0.2736 0.119 Uiso 1 1 calc R . .
C090 C -0.4632(5) -0.3534(4) -0.15731(18) 0.0960(16) Uani 1 1 d . . .
H090 H -0.4136 -0.3906 -0.1673 0.115 Uiso 1 1 calc R . .
C091 C 0.4318(5) 0.1610(4) 0.64979(18) 0.0966(16) Uani 1 1 d . . .
H091 H 0.3765 0.1275 0.6584 0.116 Uiso 1 1 calc R . .
C092 C 0.0873(5) 0.8033(4) 0.3171(2) 0.1012(17) Uani 1 1 d . . .
H092 H 0.1492 0.8288 0.3109 0.121 Uiso 1 1 calc R . .
C093 C -0.1029(4) -0.0159(4) 0.3957(2) 0.1008(17) Uani 1 1 d . . .
H09A H -0.1229 -0.081 0.3877 0.121 Uiso 1 1 calc R . .
H09B H -0.1381 0.0057 0.4217 0.121 Uiso 1 1 calc R . .
C094 C 0.4005(4) 0.0961(6) 0.1996(2) 0.112(2) Uani 1 1 d . . .
H094 H 0.4445 0.1395 0.1888 0.134 Uiso 1 1 calc R . .
C095 C 0.0368(5) -0.5414(6) 0.0888(3) 0.159(3) Uani 1 1 d . . .
H09C H 0.0465 -0.5234 0.122 0.19 Uiso 1 1 calc R . .
H09D H 0.0455 -0.6077 0.0846 0.19 Uiso 1 1 calc R . .
C096 C 0.5260(7) 0.1535(5) 0.6739(3) 0.140(3) Uani 1 1 d . . .
H096 H 0.5335 0.1125 0.6975 0.168 Uiso 1 1 calc R . .
C097 C -0.5578(7) -0.3577(6) -0.1827(2) 0.130(3) Uani 1 1 d . . .
H097 H -0.5711 -0.3984 -0.2092 0.156 Uiso 1 1 calc R . .
C098 C -0.1695(4) 0.2743(5) 0.3293(2) 0.0948(17) Uani 1 1 d . . .
C099 C -0.5172(4) -0.2421(4) -0.1034(2) 0.1018(16) Uani 1 1 d . . .
H099 H -0.5056 -0.2027 -0.0763 0.122 Uiso 1 1 calc R . .
C100 C 0.2451(5) -0.1180(6) 0.0289(4) 0.165(4) Uani 1 1 d . . .
H10A H 0.2784 -0.1704 0.0419 0.198 Uiso 1 1 calc R . .
H10B H 0.2687 -0.1085 -0.0012 0.198 Uiso 1 1 calc R . .
C101 C -0.1285(5) 0.0383(5) 0.3558(3) 0.124(2) Uani 1 1 d . . .
H10C H -0.1999 0.0318 0.3467 0.186 Uiso 1 1 calc R . .
H10D H -0.0937 0.0162 0.3302 0.186 Uiso 1 1 calc R . .
H10E H -0.109 0.1026 0.3641 0.186 Uiso 1 1 calc R . .
C102 C 0.2378(5) -0.3627(5) 0.2207(4) 0.161(4) Uani 1 1 d . . .
H10C H 0.2404 -0.3585 0.2545 0.193 Uiso 1 1 calc R . .
H10D H 0.1921 -0.4149 0.2085 0.193 Uiso 1 1 calc R . .
C103 C 0.6052(7) 0.2029(7) 0.6643(4) 0.159(4) Uani 1 1 d . . .
H103 H 0.667 0.2003 0.6823 0.191 Uiso 1 1 calc R . .
C104 C -0.6299(6) -0.3042(7) -0.1695(3) 0.146(3) Uani 1 1 d . . .
H104 H -0.6922 -0.3057 -0.1875 0.175 Uiso 1 1 calc R . .
C105 C 0.4040(4) 0.0026(6) 0.1864(2) 0.112(2) Uani 1 1 d . . .
H105 H 0.4494 -0.017 0.1661 0.134 Uiso 1 1 calc R . .
C106 C 0.3307(10) -0.3766(10) 0.2082(4) 0.301(10) Uani 1 1 d . . .
H10F H 0.3548 -0.4328 0.2206 0.451 Uiso 1 1 calc R . .
H10G H 0.3758 -0.3249 0.2203 0.451 Uiso 1 1 calc R . .
H10H H 0.3277 -0.3822 0.1747 0.451 Uiso 1 1 calc R . .
C107 C -0.6119(5) -0.2474(6) -0.1298(3) 0.139(3) Uani 1 1 d . . .
H107 H -0.6629 -0.2117 -0.1201 0.167 Uiso 1 1 calc R . .
C108 C -0.3808(14) 0.1873(9) 0.2962(5) 0.286(10) Uani 1 1 d . . .
H10I H -0.451 0.1706 0.2966 0.43 Uiso 1 1 calc R . .
H10J H -0.3411 0.1425 0.312 0.43 Uiso 1 1 calc R . .
H10K H -0.3659 0.1881 0.2644 0.43 Uiso 1 1 calc R . .
C109 C 0.1009(6) -0.4974(6) 0.0684(4) 0.191(5) Uani 1 1 d . . .
H10L H 0.1675 -0.5093 0.0819 0.286 Uiso 1 1 calc R . .
H10M H 0.0909 -0.4319 0.0719 0.286 Uiso 1 1 calc R . .
H10N H 0.0931 -0.5174 0.0357 0.286 Uiso 1 1 calc R . .
C110 C -0.2908(9) 0.3918(15) 0.4641(7) 0.46(2) Uani 1 1 d . . .
H11A H -0.3617 0.3931 0.4666 0.692 Uiso 1 1 calc R . .
H11B H -0.2804 0.3789 0.432 0.692 Uiso 1 1 calc R . .
H11C H -0.2586 0.4511 0.4753 0.692 Uiso 1 1 calc R . .
C111 C -0.2530(6) 0.3278(8) 0.4889(7) 0.318(12) Uani 1 1 d . . .
H11A H -0.2847 0.2674 0.4779 0.382 Uiso 1 1 calc R . .
H11B H -0.263 0.34 0.5215 0.382 Uiso 1 1 calc R . .
C112 C 0.2672(7) -0.0395(10) 0.0584(5) 0.238(6) Uani 1 1 d . . .
H11D H 0.3386 -0.0257 0.0624 0.357 Uiso 1 1 calc R . .
H11E H 0.2446 -0.0498 0.0882 0.357 Uiso 1 1 calc R . .
H11F H 0.2338 0.012 0.0453 0.357 Uiso 1 1 calc R . .
C113 C 0.5955(5) 0.2582(7) 0.6274(3) 0.146(3) Uani 1 1 d . . .
H113 H 0.652 0.2906 0.6192 0.176 Uiso 1 1 calc R . .
C114 C -0.3632(11) 0.2559(10) 0.3139(5) 0.236(6) Uani 1 1 d . . .
H11C H -0.3669 0.259 0.3473 0.283 Uiso 1 1 calc R . .
H11D H -0.3976 0.306 0.2991 0.283 Uiso 1 1 calc R . .

loop_
_atom_site_aniso_label
_atom_site_aniso_U_11
_atom_site_aniso_U_22
_atom_site_aniso_U_33
_atom_site_aniso_U_23
_atom_site_aniso_U_13
_atom_site_aniso_U_12
Cl1 0.0531(6) 0.0905(8) 0.1295(11) 0.0143(7) 0.0096(6) 0.0002(5)
Cl2 0.0568(6) 0.1358(11) 0.1157(10) 0.0560(9) 0.0105(6) -0.0115(6)
Cl3 0.0524(5) 0.1249(10) 0.0952(8) 0.0138(7) 0.0124(5) 0.0283(6)
Cl4 0.0800(8) 0.0954(9) 0.1223(11) 0.0226(8) 0.0287(7) -0.0198(6)
Cl5 0.0588(6) 0.1292(11) 0.1351(12) -0.0441(9) 0.0296(7) 0.0142(7)
Cl6 0.1184(12) 0.1003(10) 0.1589(15) -0.0078(10) 0.0586(11) 0.0282(9)
O3 0.0422(12) 0.0557(14) 0.0670(15) 0.0067(12) 0.0113(11) 0.0082(10)
O5 0.0499(12) 0.0539(13) 0.0535(13) 0.0045(11) 0.0039(10) -0.0042(10)
O4 0.0589(14) 0.0595(15) 0.0548(14) 0.0092(12) 0.0084(11) -0.0006(11)
O2 0.0494(13) 0.0610(15) 0.0826(18) 0.0093(13) 0.0076(12) 0.0130(11)
O1 0.0511(13) 0.0607(15) 0.0690(16) 0.0100(13) 0.0021(12) 0.0003(11)
C001 0.0455(17) 0.0479(18) 0.0534(19) 0.0038(15) 0.0050(14) 0.0039(14)
O6 0.0572(14) 0.0611(15) 0.0640(16) 0.0127(12) 0.0039(12) -0.0155(11)
C002 0.0472(17) 0.0483(18) 0.057(2) 0.0014(16) -0.0048(15) -0.0014(14)
C003 0.0536(18) 0.0488(18) 0.0444(17) 0.0044(14) -0.0026(14) -0.0008(14)
C004 0.0570(19) 0.0497(19) 0.0414(17) 0.0033(14) 0.0044(14) -0.0028(15)
C005 0.0399(15) 0.0475(18) 0.0530(19) 0.0072(15) 0.0052(13) 0.0061(13)
C006 0.062(2) 0.0468(19) 0.058(2) 0.0120(16) -0.0043(17) 0.0036(15)
C007 0.0486(17) 0.0497(18) 0.0442(17) 0.0037(14) 0.0015(14) -0.0035(14)
C008 0.0505(18) 0.0450(18) 0.058(2) 0.0044(16) 0.0033(15) 0.0046(14)
C009 0.061(2) 0.056(2) 0.052(2) 0.0139(17) -0.0010(16) -0.0072(16)
C010 0.058(2) 0.0411(17) 0.059(2) 0.0055(15) 0.0064(16) -0.0002(14)
C011 0.0429(16) 0.0470(18) 0.064(2) 0.0013(16) 0.0028(15) 0.0037(14)
O18 0.0640(17) 0.085(2) 0.100(2) 0.0154(18) 0.0094(16) -0.0203(15)
C012 0.0542(19) 0.0505(19) 0.056(2) 0.0085(16) -0.0084(16) -0.0048(15)
C013 0.0532(19) 0.0508(19) 0.059(2) 0.0136(16) -0.0027(16) 0.0038(15)
C014 0.066(2) 0.0436(18) 0.056(2) 0.0045(16) -0.0001(17) -0.0004(16)
C015 0.0536(19) 0.0476(18) 0.061(2) 0.0125(16) 0.0009(16) -0.0015(15)
C016 0.0507(18) 0.0540(19) 0.0487(19) 0.0093(15) -0.0018(14) 0.0005(15)
C017 0.059(2) 0.055(2) 0.058(2) 0.0129(17) 0.0015(16) 0.0048(16)
C018 0.057(2) 0.0497(19) 0.054(2) 0.0131(16) 0.0007(16) 0.0019(15)
C019 0.069(2) 0.054(2) 0.059(2) 0.0084(17) 0.0108(18) 0.0112(17)
C020 0.0535(19) 0.052(2) 0.061(2) 0.0075(17) 0.0021(16) -0.0042(15)
C021 0.057(2) 0.052(2) 0.062(2) -0.0060(17) 0.0016(16) 0.0110(16)
C022 0.0438(16) 0.0445(17) 0.060(2) 0.0059(15) -0.0052(15) -0.0017(13)
C023 0.0461(18) 0.066(2) 0.070(2) -0.0073(19) 0.0094(16) 0.0119(16)
C024 0.0488(19) 0.074(2) 0.060(2) 0.0167(19) 0.0009(16) -0.0065(17)
C025 0.0475(18) 0.058(2) 0.061(2) 0.0058(17) 0.0051(16) -0.0006(15)
C026 0.065(2) 0.0490(19) 0.0465(18) 0.0067(15) 0.0042(16) 0.0013(16)
C027 0.0522(19) 0.0505(19) 0.058(2) 0.0117(16) -0.0021(16) 0.0009(15)
C028 0.070(2) 0.0490(19) 0.055(2) 0.0024(16) -0.0041(17) 0.0076(17)
C029 0.066(2) 0.0470(19) 0.059(2) 0.0134(16) 0.0054(17) -0.0082(16)
C030 0.052(2) 0.069(2) 0.062(2) 0.0164(19) -0.0006(17) 0.0046(17)
C031 0.0383(16) 0.067(2) 0.070(2) 0.0052(19) 0.0033(16) 0.0075(15)
C032 0.0489(18) 0.057(2) 0.066(2) -0.0103(18) 0.0050(16) 0.0020(15)
C033 0.064(2) 0.0474(18) 0.0464(18) 0.0038(15) -0.0021(15) 0.0012(15)
C034 0.055(2) 0.054(2) 0.070(2) -0.0040(18) 0.0072(17) -0.0028(16)
C035 0.068(2) 0.050(2) 0.067(2) 0.0071(18) 0.0146(19) 0.0033(17)
C036 0.057(2) 0.068(2) 0.0468(19) 0.0058(17) -0.0022(16) 0.0030(17)
C037 0.0429(17) 0.058(2) 0.065(2) 0.0081(18) -0.0071(16) 0.0015(15)
C038 0.069(2) 0.052(2) 0.079(3) 0.0131(19) -0.012(2) -0.0107(18)
C039 0.0504(18) 0.055(2) 0.063(2) 0.0066(17) 0.0018(16) -0.0036(15)
C040 0.054(2) 0.059(2) 0.071(3) 0.0065(19) -0.0095(18) 0.0023(16)
C041 0.059(2) 0.052(2) 0.056(2) -0.0032(16) -0.0026(16) -0.0018(16)
C042 0.0434(18) 0.062(2) 0.072(2) -0.0070(19) 0.0060(16) 0.0004(15)
O12 0.0455(15) 0.089(2) 0.179(4) 0.039(2) 0.0075(19) 0.0077(15)
C043 0.068(2) 0.0400(17) 0.058(2) -0.0015(15) 0.0056(17) 0.0060(15)
C044 0.076(2) 0.0470(19) 0.066(2) 0.0117(17) 0.0191(19) 0.0102(17)
C045 0.077(3) 0.0451(19) 0.058(2) 0.0073(16) -0.0001(19) -0.0066(18)
C046 0.067(2) 0.061(2) 0.059(2) 0.0056(18) 0.0062(18) -0.0105(18)
C047 0.068(2) 0.056(2) 0.052(2) 0.0142(17) -0.0043(17) 0.0014(17)
C048 0.061(2) 0.057(2) 0.067(2) 0.0046(18) 0.0101(18) 0.0026(17)
C049 0.072(3) 0.080(3) 0.066(3) 0.010(2) 0.012(2) -0.001(2)
C050 0.0476(19) 0.055(2) 0.084(3) 0.011(2) 0.0022(18) 0.0028(15)
O15 0.0610(18) 0.092(2) 0.145(3) -0.008(2) 0.0023(19) -0.0153(17)
C051 0.070(3) 0.072(3) 0.061(2) -0.007(2) -0.0092(19) 0.010(2)
C052 0.070(3) 0.066(3) 0.086(3) -0.004(2) 0.006(2) -0.009(2)
C053 0.070(2) 0.064(2) 0.075(3) -0.003(2) -0.001(2) 0.0191(19)
C054 0.060(2) 0.061(2) 0.060(2) 0.0055(18) 0.0000(17) 0.0059(17)
C055 0.059(2) 0.060(2) 0.077(3) 0.013(2) 0.0103(19) -0.0002(17)
C056 0.0509(19) 0.053(2) 0.079(3) 0.0041(19) 0.0094(18) 0.0128(16)
C057 0.066(2) 0.051(2) 0.062(2) 0.0135(17) -0.0098(18) -0.0049(17)
C058 0.069(3) 0.071(3) 0.068(3) 0.021(2) -0.001(2) -0.008(2)
C059 0.0496(18) 0.062(2) 0.061(2) 0.0151(18) -0.0068(16) 0.0009(16)
C060 0.053(2) 0.081(3) 0.101(3) 0.017(3) 0.011(2) 0.024(2)
C061 0.055(2) 0.062(2) 0.066(2) 0.0207(19) -0.0018(17) 0.0032(17)
C062 0.069(3) 0.069(3) 0.077(3) 0.017(2) 0.006(2) 0.010(2)
O8 0.077(2) 0.087(2) 0.176(4) 0.044(2) -0.030(2) 0.0121(18)
O10 0.063(2) 0.102(3) 0.172(4) 0.012(3) -0.019(2) 0.0243(19)
C063 0.073(3) 0.071(3) 0.068(3) 0.013(2) -0.007(2) -0.006(2)
O11 0.0626(19) 0.141(3) 0.155(4) 0.066(3) 0.010(2) 0.037(2)
C064 0.080(3) 0.057(2) 0.065(2) 0.0011(19) -0.004(2) 0.0111(19)
C065 0.071(2) 0.050(2) 0.073(3) 0.0056(19) 0.009(2) -0.0108(17)
C066 0.078(3) 0.060(2) 0.104(4) 0.012(2) 0.012(3) 0.001(2)
C067 0.088(3) 0.053(2) 0.075(3) 0.003(2) 0.000(2) 0.005(2)
O16 0.0502(18) 0.137(3) 0.233(5) -0.112(4) 0.025(2) -0.0120(19)
C068 0.077(3) 0.061(2) 0.083(3) 0.009(2) 0.016(2) 0.014(2)
C069 0.057(2) 0.072(3) 0.088(3) 0.019(2) -0.004(2) 0.0040(19)
C070 0.057(2) 0.076(3) 0.078(3) -0.003(2) -0.005(2) -0.010(2)
C071 0.077(3) 0.084(3) 0.061(2) 0.003(2) 0.006(2) -0.022(2)
C072 0.075(3) 0.073(3) 0.058(2) -0.005(2) 0.0068(19) 0.001(2)
C073 0.072(3) 0.074(3) 0.079(3) 0.027(2) 0.000(2) 0.004(2)
C074 0.063(2) 0.069(2) 0.065(2) 0.000(2) 0.0001(19) 0.0050(19)
C075 0.088(3) 0.105(4) 0.065(3) 0.020(3) 0.003(2) -0.049(3)
C076 0.108(4) 0.080(3) 0.066(3) -0.002(2) -0.019(3) -0.025(3)
O13 0.077(3) 0.321(8) 0.108(3) 0.023(4) 0.013(2) 0.047(4)
O7 0.078(2) 0.082(2) 0.210(5) 0.056(3) -0.007(3) -0.0031(19)
C077 0.090(3) 0.075(3) 0.079(3) 0.029(2) -0.003(2) -0.029(2)
C078 0.062(2) 0.073(3) 0.098(3) 0.019(3) 0.004(2) 0.007(2)
C079 0.084(3) 0.100(4) 0.077(3) 0.017(3) 0.009(3) -0.023(3)
C080 0.133(5) 0.074(3) 0.065(3) -0.007(2) 0.013(3) -0.007(3)
C081 0.085(3) 0.085(3) 0.066(3) -0.003(2) 0.004(2) 0.034(3)
C082 0.089(3) 0.091(3) 0.079(3) 0.017(3) 0.018(3) -0.007(3)
C083 0.073(3) 0.128(5) 0.102(4) 0.005(3) -0.007(3) -0.004(3)
O9 0.138(3) 0.103(3) 0.127(3) -0.014(2) -0.002(3) 0.067(3)
C084 0.071(3) 0.093(3) 0.085(3) 0.004(3) 0.018(2) 0.004(2)
C085 0.095(4) 0.098(4) 0.092(4) 0.051(3) -0.005(3) -0.008(3)
C086 0.125(4) 0.071(3) 0.067(3) 0.011(2) -0.007(3) 0.028(3)
O14 0.084(3) 0.188(5) 0.135(4) 0.041(3) -0.010(2) -0.049(3)
C087 0.098(4) 0.079(3) 0.096(4) -0.008(3) 0.026(3) 0.003(3)
C088 0.100(4) 0.106(4) 0.080(3) -0.014(3) 0.016(3) 0.023(3)
O17 0.140(4) 0.222(5) 0.152(4) 0.110(4) -0.025(3) -0.109(4)
C089 0.159(6) 0.063(3) 0.081(3) 0.023(3) 0.027(4) 0.021(3)
C090 0.119(4) 0.089(3) 0.074(3) 0.009(3) -0.008(3) -0.020(3)
C091 0.122(4) 0.084(3) 0.077(3) 0.003(3) -0.021(3) 0.020(3)
C092 0.118(4) 0.068(3) 0.125(5) 0.021(3) 0.042(4) -0.009(3)
C093 0.067(3) 0.100(4) 0.131(5) -0.006(4) 0.012(3) -0.025(3)
C094 0.093(4) 0.156(6) 0.089(4) 0.017(4) 0.031(3) -0.022(4)
C095 0.089(4) 0.170(7) 0.229(9) 0.097(7) 0.010(5) 0.042(5)
C096 0.176(7) 0.115(5) 0.112(5) -0.014(4) -0.073(6) 0.062(5)
C097 0.151(6) 0.129(6) 0.093(4) 0.027(4) -0.044(5) -0.063(5)
C098 0.064(3) 0.144(5) 0.077(3) 0.037(3) -0.004(3) -0.004(3)
C099 0.084(4) 0.114(4) 0.105(4) 0.009(3) -0.001(3) 0.008(3)
C100 0.058(3) 0.134(6) 0.300(12) 0.072(7) -0.018(5) -0.014(4)
C101 0.092(4) 0.117(5) 0.157(6) 0.012(5) -0.016(4) 0.010(3)
C102 0.112(5) 0.125(6) 0.246(10) 0.084(6) -0.032(6) 0.028(4)
C103 0.117(6) 0.176(9) 0.160(8) -0.054(7) -0.073(6) 0.055(6)
C104 0.102(5) 0.178(9) 0.148(8) 0.058(7) -0.038(5) -0.038(5)
C105 0.086(4) 0.174(7) 0.077(4) -0.013(4) 0.026(3) 0.018(4)
C106 0.358(17) 0.363(18) 0.258(13) 0.195(13) 0.172(13) 0.284(16)
C107 0.084(4) 0.176(8) 0.157(7) 0.038(6) -0.005(4) 0.019(4)
C108 0.45(3) 0.148(10) 0.261(16) -0.078(10) 0.144(16) -0.062(13)
C109 0.098(5) 0.150(7) 0.346(15) 0.083(8) 0.078(7) 0.024(5)
C110 0.153(10) 0.71(4) 0.45(3) -0.44(3) -0.104(13) 0.191(17)
C111 0.074(5) 0.232(12) 0.61(3) -0.289(17) 0.054(10) -0.012(6)
C112 0.095(6) 0.317(17) 0.293(15) 0.087(13) -0.030(7) -0.054(8)
C113 0.068(4) 0.200(8) 0.159(7) -0.023(6) -0.017(4) -0.008(4)
C114 0.284(16) 0.216(14) 0.206(13) -0.010(11) 0.070(11) -0.079(13)

loop_
_atom_type_symbol
_atom_type_description
_atom_type_scat_dispersion_real
_atom_type_scat_dispersion_imag
_atom_type_scat_source
C C 0.0033 0.0016 'International Tables Vol C Tables 4.2.6.8 and 6.1.1.4'
H H 0 0 'International Tables Vol C Tables 4.2.6.8 and 6.1.1.4'
N N 0.0061 0.0033 'International Tables Vol C Tables 4.2.6.8 and 6.1.1.4'
O O 0.0106 0.006 'International Tables Vol C Tables 4.2.6.8 and 6.1.1.4'
Cl Cl 0.1484 0.1585 'International Tables Vol C Tables 4.2.6.8 and 6.1.1.4'

loop_
_geom_angle_atom_site_label_1
_geom_angle_atom_site_label_2
_geom_angle_atom_site_label_3
_geom_angle
_geom_angle_site_symmetry_1
_geom_angle_site_symmetry_3
_geom_angle_publ_flag
C005 O3 C056 115.8(3) . . ?
C007 O5 C039 115.0(3) . . ?
C004 O4 C071 115.1(3) . . ?
C011 O2 C053 114.5(3) . . ?
C027 O1 C069 115.5(3) . . ?
C059 N2 C020 110.8(3) . . ?
C059 N2 C013 109.7(3) . . ?
C020 N2 C013 111.3(3) . . ?
C044 N4 C054 110.2(3) . . ?
C044 N4 C014 110.7(3) . . ?
C054 N4 C014 110.9(3) . . ?
C042 C001 C005 117.3(3) . . ?
C042 C001 C032 121.8(3) . . ?
C005 C001 C032 120.8(3) . . ?
C049 N3 C041 112.1(3) . . ?
C049 N3 C032 111.1(3) . . ?
C041 N3 C032 112.5(3) . . ?
C015 O6 C077 114.7(3) . . ?
C037 C002 C011 117.8(3) . . ?
C037 C002 C041 119.2(3) . . ?
C011 C002 C041 122.9(3) . . ?
C009 C003 C007 117.6(3) . . ?
C009 C003 C017 121.8(3) . . ?
C007 C003 C017 120.5(3) . . ?
C026 C004 O4 119.0(3) . . ?
C026 C004 C033 121.8(3) . . ?
O4 C004 C033 119.0(3) . . ?
C008 C005 C001 122.6(3) . . ?
C008 C005 O3 118.0(3) . . ?
C001 C005 O3 119.2(3) . . ?
C040 C006 C015 117.8(4) . . ?
C040 C006 C047 118.4(3) . . ?
C015 C006 C047 123.7(3) . . ?
C074 N5 C047 112.2(3) . . ?
C074 N5 C061 110.8(3) . . ?
C047 N5 C061 111.5(3) . . ?
C003 C007 C016 122.6(3) . . ?
C003 C007 O5 117.7(3) . . ?
C016 C007 O5 119.5(3) . . ?
C021 C008 C005 118.1(3) . . ?
C021 C008 C034 122.0(3) . . ?
C005 C008 C034 119.8(3) . . ?
C034 N1 C065 109.3(3) . . ?
C034 N1 C038 111.9(3) . . ?
C065 N1 C038 109.1(3) . . ?
C024 C009 C003 120.0(3) . . ?
C017 N6 C028 112.1(3) . . ?
C017 N6 C019 108.5(3) . . ?
C028 N6 C019 108.6(3) . . ?
C035 C010 C015 118.0(3) . . ?
C035 C010 C014 119.0(3) . . ?
C015 C010 C014 122.9(3) . . ?
C002 C011 O2 118.9(3) . . ?
C002 C011 C022 122.4(3) . . ?
O2 C011 C022 118.5(3) . . ?
C075 O18 C093 117.4(4) . . ?
C062 C012 C073 117.5(4) . . ?
C062 C012 C059 122.3(3) . . ?
C073 C012 C059 119.9(4) . . ?
N2 C013 C022 110.8(3) . . ?
N4 C014 C010 111.5(3) . . ?
C006 C015 O6 119.7(3) . . ?
C006 C015 C010 122.1(3) . . ?
O6 C015 C010 118.0(3) . . ?
C030 C016 C007 118.6(3) . . ?
C030 C016 C061 121.7(3) . . ?
C007 C016 C061 119.7(3) . . ?
N6 C017 C003 115.1(3) . . ?
C055 C018 C027 117.7(3) . . ?
C055 C018 C020 120.1(3) . . ?
C027 C018 C020 122.1(3) . . ?
N6 C019 C043 113.9(3) . . ?
N2 C020 C018 111.9(3) . . ?
C023 C021 C008 119.7(3) . . ?
C025 C022 C011 117.7(3) . . ?
C025 C022 C013 119.6(3) . . ?
C011 C022 C013 122.6(3) . . ?
C042 C023 C021 121.9(3) . . ?
C042 C023 Cl5 119.2(3) . . ?
C021 C023 Cl5 118.9(3) . . ?
C009 C024 C030 122.1(3) . . ?
C009 C024 Cl2 118.9(3) . . ?
C030 C024 Cl2 119.0(3) . . ?
C031 C025 C022 120.3(4) . . ?
C048 C026 C004 118.6(3) . . ?
C048 C026 C044 120.3(3) . . ?
C004 C026 C044 120.9(3) . . ?
O1 C027 C057 120.6(3) . . ?
O1 C027 C018 117.2(3) . . ?
C057 C027 C018 122.0(4) . . ?
N6 C028 C033 111.8(3) . . ?
C063 C029 C052 117.4(4) . . ?
C063 C029 C065 121.3(4) . . ?
C052 C029 C065 121.0(4) . . ?
C024 C030 C016 119.1(3) . . ?
C037 C031 C025 121.4(3) . . ?
C037 C031 Cl3 118.8(3) . . ?
C025 C031 Cl3 119.9(3) . . ?
N3 C032 C001 114.4(3) . . ?
C045 C033 C004 117.8(3) . . ?
C045 C033 C028 119.9(3) . . ?
C004 C033 C028 122.3(3) . . ?
N1 C034 C008 115.2(3) . . ?
C050 C035 C010 120.3(4) . . ?
C082 C036 C072 118.2(4) . . ?
C082 C036 C054 120.1(4) . . ?
C072 C036 C054 121.7(4) . . ?
C031 C037 C002 120.3(3) . . ?
N1 C038 C057 111.6(3) . . ?
O5 C039 C070 112.2(3) . . ?
C050 C040 C006 120.3(4) . . ?
N3 C041 C002 110.2(3) . . ?
C023 C042 C001 120.3(3) . . ?
C060 O12 C100 117.5(4) . . ?
C064 C043 C066 117.8(4) . . ?
C064 C043 C019 120.3(4) . . ?
C066 C043 C019 121.8(4) . . ?
N4 C044 C026 112.2(3) . . ?
C046 C045 C033 120.4(3) . . ?
C045 C046 C048 121.1(4) . . ?
C045 C046 Cl4 120.0(3) . . ?
C048 C046 Cl4 118.9(3) . . ?
N5 C047 C006 110.7(3) . . ?
C046 C048 C026 119.8(4) . . ?
N3 C049 C058 114.3(3) . . ?
C035 C050 C040 121.3(3) . . ?
C035 C050 Cl1 120.2(3) . . ?
C040 C050 Cl1 118.5(3) . . ?
C083 C051 C091 117.9(5) . . ?
C083 C051 C074 120.7(4) . . ?
C091 C051 C074 121.3(4) . . ?
C087 C052 C029 121.1(4) . . ?
O2 C053 C081 112.6(4) . . ?
N4 C054 C036 112.6(3) . . ?
C068 C055 C018 120.7(4) . . ?
O3 C056 C060 112.6(3) . . ?
C067 C057 C027 118.2(4) . . ?
C067 C057 C038 118.0(4) . . ?
C027 C057 C038 123.5(4) . . ?
C099 C058 C090 118.0(5) . . ?
C099 C058 C049 120.6(5) . . ?
C090 C058 C049 121.4(5) . . ?
N2 C059 C012 113.4(3) . . ?
O11 C060 O12 124.5(4) . . ?
O11 C060 C056 121.5(4) . . ?
O12 C060 C056 113.9(4) . . ?
N5 C061 C016 114.4(3) . . ?
C012 C062 C084 121.8(4) . . ?
C078 O8 C102 117.5(4) . . ?
C081 O10 C095 119.0(5) . . ?
C029 C063 C076 121.1(5) . . ?
C043 C064 C086 121.2(5) . . ?
N1 C065 C029 113.6(3) . . ?
C092 C066 C043 120.3(5) . . ?
C068 C067 C057 119.6(4) . . ?
C070 O16 C111 115.3(5) . . ?
C055 C068 C067 121.2(4) . . ?
C055 C068 Cl6 119.5(3) . . ?
C067 C068 Cl6 119.2(3) . . ?
O1 C069 C078 113.3(3) . . ?
O15 C070 O16 125.8(4) . . ?
O15 C070 C039 120.8(4) . . ?
O16 C070 C039 113.3(4) . . ?
O4 C071 C098 109.4(4) . . ?
C088 C072 C036 121.4(5) . . ?
C085 C073 C012 120.8(4) . . ?
N5 C074 C051 113.8(3) . . ?
O17 C075 O18 124.4(5) . . ?
O17 C075 C077 120.8(5) . . ?
O18 C075 C077 114.3(3) . . ?
C080 C076 C063 120.3(4) . . ?
O6 C077 C075 109.4(4) . . ?
O7 C078 O8 124.3(4) . . ?
O7 C078 C069 127.2(4) . . ?
O8 C078 C069 108.5(4) . . ?
C084 C079 C085 118.9(5) . . ?
C087 C080 C076 119.4(5) . . ?
O9 C081 O10 123.5(5) . . ?
O9 C081 C053 122.6(5) . . ?
O10 C081 C053 113.9(4) . . ?
C036 C082 C094 120.6(5) . . ?
C051 C083 C113 120.0(6) . . ?
C079 C084 C062 119.8(5) . . ?
C073 C085 C079 121.1(4) . . ?
C089 C086 C064 120.2(5) . . ?
C098 O14 C114 110.6(6) . . ?
C080 C087 C052 120.7(5) . . ?
C105 C088 C072 120.3(5) . . ?
C086 C089 C092 120.0(5) . . ?
C058 C090 C097 120.7(7) . . ?
C096 C091 C051 120.5(7) . . ?
C089 C092 C066 120.5(5) . . ?
C101 C093 O18 108.5(4) . . ?
C105 C094 C082 119.6(5) . . ?
C109 C095 O10 109.5(7) . . ?
C103 C096 C091 121.7(8) . . ?
C104 C097 C090 120.8(7) . . ?
O13 C098 O14 125.3(5) . . ?
O13 C098 C071 123.8(5) . . ?
O14 C098 C071 110.9(5) . . ?
C058 C099 C107 120.1(6) . . ?
C112 C100 O12 108.5(8) . . ?
C106 C102 O8 110.0(7) . . ?
C096 C103 C113 119.0(7) . . ?
C097 C104 C107 119.7(7) . . ?
C088 C105 C094 119.9(5) . . ?
C104 C107 C099 120.6(8) . . ?
C110 C111 O16 106.6(16) . . ?
C103 C113 C083 120.7(8) . . ?
C108 C114 O14 83.4(15) . . ?

loop_
_geom_bond_atom_site_label_1
_geom_bond_atom_site_label_2
_geom_bond_distance
_geom_bond_site_symmetry_2
_geom_bond_publ_flag
Cl1 C050 1.738(4) . ?
Cl2 C024 1.745(4) . ?
Cl3 C031 1.742(3) . ?
Cl4 C046 1.740(4) . ?
Cl5 C023 1.745(4) . ?
Cl6 C068 1.740(4) . ?
O3 C005 1.395(4) . ?
O3 C056 1.425(4) . ?
O5 C007 1.401(4) . ?
O5 C039 1.425(4) . ?
O4 C004 1.391(4) . ?
O4 C071 1.428(5) . ?
O2 C011 1.393(4) . ?
O2 C053 1.422(5) . ?
O1 C027 1.391(4) . ?
O1 C069 1.427(4) . ?
N2 C059 1.463(4) . ?
N2 C020 1.466(4) . ?
N2 C013 1.470(4) . ?
N4 C044 1.470(5) . ?
N4 C054 1.472(5) . ?
N4 C014 1.473(4) . ?
C001 C042 1.391(5) . ?
C001 C005 1.397(4) . ?
C001 C032 1.510(5) . ?
N3 C049 1.465(5) . ?
N3 C041 1.468(4) . ?
N3 C032 1.471(4) . ?
O6 C015 1.396(4) . ?
O6 C077 1.427(5) . ?
C002 C037 1.381(5) . ?
C002 C011 1.393(5) . ?
C002 C041 1.508(5) . ?
C003 C009 1.389(5) . ?
C003 C007 1.391(5) . ?
C003 C017 1.517(5) . ?
C004 C026 1.389(5) . ?
C004 C033 1.395(5) . ?
C005 C008 1.394(5) . ?
C006 C040 1.387(5) . ?
C006 C015 1.397(5) . ?
C006 C047 1.516(5) . ?
N5 C074 1.455(5) . ?
N5 C047 1.467(5) . ?
N5 C061 1.469(4) . ?
C007 C016 1.389(5) . ?
C008 C021 1.388(5) . ?
C008 C034 1.516(5) . ?
N1 C034 1.465(5) . ?
N1 C065 1.472(4) . ?
N1 C038 1.480(5) . ?
C009 C024 1.373(5) . ?
N6 C017 1.478(4) . ?
N6 C028 1.482(4) . ?
N6 C019 1.475(4) . ?
C010 C035 1.386(5) . ?
C010 C015 1.397(5) . ?
C010 C014 1.508(5) . ?
C011 C022 1.399(5) . ?
O18 C075 1.292(6) . ?
O18 C093 1.462(5) . ?
C012 C062 1.378(5) . ?
C012 C073 1.377(5) . ?
C012 C059 1.506(5) . ?
C013 C022 1.504(4) . ?
C016 C030 1.386(5) . ?
C016 C061 1.513(5) . ?
C018 C055 1.383(5) . ?
C018 C027 1.397(5) . ?
C018 C020 1.511(5) . ?
C019 C043 1.500(5) . ?
C021 C023 1.376(5) . ?
C022 C025 1.384(5) . ?
C023 C042 1.371(5) . ?
C024 C030 1.380(5) . ?
C025 C031 1.373(5) . ?
C026 C048 1.383(5) . ?
C026 C044 1.515(5) . ?
C027 C057 1.393(5) . ?
C028 C033 1.508(5) . ?
C029 C063 1.379(5) . ?
C029 C052 1.382(6) . ?
C029 C065 1.503(5) . ?
C031 C037 1.378(5) . ?
C033 C045 1.387(5) . ?
C035 C050 1.371(6) . ?
C036 C082 1.377(6) . ?
C036 C072 1.384(6) . ?
C036 C054 1.501(5) . ?
C038 C057 1.515(5) . ?
C039 C070 1.483(5) . ?
C040 C050 1.380(6) . ?
O12 C060 1.323(5) . ?
O12 C100 1.467(6) . ?
C043 C064 1.381(5) . ?
C043 C066 1.386(6) . ?
C045 C046 1.373(6) . ?
C046 C048 1.380(5) . ?
C049 C058 1.496(6) . ?
O15 C070 1.212(5) . ?
C051 C083 1.359(7) . ?
C051 C091 1.381(6) . ?
C051 C074 1.509(5) . ?
C052 C087 1.386(6) . ?
C053 C081 1.476(6) . ?
C055 C068 1.374(6) . ?
C056 C060 1.491(5) . ?
C057 C067 1.390(6) . ?
C058 C099 1.368(7) . ?
C058 C090 1.382(7) . ?
C060 O11 1.196(5) . ?
C062 C084 1.384(6) . ?
O8 C078 1.326(5) . ?
O8 C102 1.466(7) . ?
O10 C081 1.289(6) . ?
O10 C095 1.491(7) . ?
C063 C076 1.386(7) . ?
C064 C086 1.386(6) . ?
C066 C092 1.390(7) . ?
C067 C068 1.380(6) . ?
O16 C070 1.290(5) . ?
O16 C111 1.481(8) . ?
C069 C078 1.490(6) . ?
C071 C098 1.477(7) . ?
C072 C088 1.365(6) . ?
C073 C085 1.373(7) . ?
C075 O17 1.190(5) . ?
C075 C077 1.505(6) . ?
C076 C080 1.372(7) . ?
O13 C098 1.186(7) . ?
O7 C078 1.176(5) . ?
C079 C084 1.364(7) . ?
C079 C085 1.377(7) . ?
C080 C087 1.350(7) . ?
C081 O9 1.191(5) . ?
C082 C094 1.387(7) . ?
C083 C113 1.395(8) . ?
C086 C089 1.352(8) . ?
O14 C098 1.309(6) . ?
O14 C114 1.809(14) . ?
C088 C105 1.362(8) . ?
C089 C092 1.364(8) . ?
C090 C097 1.386(9) . ?
C091 C096 1.383(8) . ?
C093 C101 1.450(8) . ?
C094 C105 1.382(9) . ?
C095 C109 1.262(9) . ?
C096 C103 1.314(12) . ?
C097 C104 1.335(11) . ?
C099 C107 1.401(9) . ?
C100 C112 1.374(14) . ?
C102 C106 1.352(11) . ?
C103 C113 1.368(12) . ?
C104 C107 1.356(11) . ?
C108 C114 1.088(12) . ?
C110 C111 1.29(3) . ?
